data_7220853
loop_
_publ_author_name
'Lim, Chang Sung'
'Aleksandrovsky, Aleksandr'
'Molokeev, Maxim'
'Oreshonkov, Aleksandr'
'Atuchin, Victor'

_publ_section_title
;
 The modulated structure and frequency upconversion properties of
 CaLa2(MoO4)4:Ho(3+)/Yb(3+) phosphors prepared by microwave synthesis.
;
_journal_issue 29
_journal_name_full 'Physical chemistry chemical physics : PCCP'
_journal_page_first 19278
_journal_page_last 19287
_journal_paper_doi 10.1039/c5cp03054d
_journal_volume 17
_journal_year 2015
_chemical_formula_moiety 'Ho0.05 La1.45 Mo4 O16 Yb0.50, 4(Ca0.25)'
_chemical_formula_sum 'Ca Ho0.05 La1.45 Mo4 O16 Yb0.5'
_chemical_formula_weight 976.63
_space_group_IT_number 88
_symmetry_cell_setting tetragonal
_symmetry_space_group_name_Hall '-I 4ad'
_symmetry_space_group_name_H-M 'I 41/a :2'
_cell_angle_alpha 90
_cell_angle_beta 90
_cell_angle_gamma 90
_cell_formula_units_Z 1
_cell_length_a 5.29843(13)
_cell_length_b 5.29843(13)
_cell_length_c 11.71297(37)
_cell_measurement_temperature 300
_cell_volume 328.822(15)
_diffrn_ambient_temperature 300
_diffrn_measurement_device_type
;
D8 ADVANCE Bruker
;
_diffrn_radiation_monochromator none
_diffrn_radiation_probe x-ray
_diffrn_radiation_type
;
 Cu K\a~1~~2~
;
_exptl_absorpt_coefficient_mu 77.083
_exptl_crystal_density_diffrn 4.928825
_pd_char_colour
;
colourless
;
_pd_meas_2theta_range_inc 0.02
_pd_meas_2theta_range_max 110
_pd_meas_2theta_range_min 5
_pd_meas_scan_method step
_pd_proc_ls_pref_orient_corr
;
Anisotropic model of PO. Spherical harmonics 6 ordrer.
 Jarvinen (1993). Application of symmetrized harmonics expansion to correction
of the preferred orientation effect. - J. Appl. Cryst. 26 p525-531.
;
_pd_proc_ls_profile_function PearsonVII
_pd_proc_ls_prof_R_factor 12.105
_pd_proc_ls_prof_wR_expected 11.311
_pd_proc_ls_prof_wR_factor 18.173
_pd_proc_number_of_points 5250
_pd_spec_mount_mode reflection
_refine_ls_goodness_of_fit_all 1.607
_refine_ls_R_I_factor 1.65
_refine_ls_shift/su_max 0.01000
_cod_data_source_file c5cp03054d2.cif
_cod_data_source_block a
_cod_depositor_comments 'Adding full bibliography for 7220851--7220855.cif.'
_cod_original_cell_volume 328.822(20)
_cod_original_sg_symbol_Hall
;
-I 4ad
;
_cod_original_sg_symbol_H-M I41/a
_cod_original_formula_sum
;
Ca Ho0.05 La1.45 Mo4 O16 Yb0.50
;
_cod_database_code 7220853

loop_
_symmetry_equiv_pos_as_xyz
'x, y, z'
'-x, -y, -z'
'-x, -y+1/2, z'
'-x+1/2, -y, z+1/2'
'-x+1/2, -y+1/2, -z+1/2'
'-y+1/4, x+1/4, -z+1/4'
'-y+1/4, x-1/4, z-1/4'
'-y-1/4, x+1/4, z+1/4'
'-y-1/4, x-1/4, -z-1/4'
'y+1/4, -x+1/4, z+1/4'
'y+1/4, -x-1/4, -z-1/4'
'y-1/4, -x+1/4, -z+1/4'
'y-1/4, -x-1/4, z-1/4'
'x, y+1/2, -z'
'x+1/2, y, -z+1/2'
'x+1/2, y+1/2, z+1/2'

loop_
_atom_site_label
_atom_site_type_symbol
_atom_site_fract_x
_atom_site_fract_y
_atom_site_fract_z
_atom_site_occupancy
_atom_site_B_iso_or_equiv
Ca Ca 0 0.25 0.625 0.25 0.90(19)
La La 0 0.25 0.625 0.3625 0.90(19)
Yb Yb 0 0.25 0.625 0.125 0.90(19)
Ho Ho 0 0.25 0.625 0.0125 0.90(19)
Mo Mo 0 0.25 0.125 1 0.88(18)
O O 0.2276(34) 0.1081(24) 0.0439(10) 1 1.70(35)

loop_
_diffrn_radiation_wavelength
_diffrn_radiation_wavelength_wt
1.5406 1.0000
1.5443 0.5000

loop_
_geom_angle_atom_site_label_1
_geom_angle_atom_site_label_2
_geom_angle_atom_site_label_3
_geom_angle
_geom_angle_site_symmetry_1
_geom_angle_site_symmetry_3
O Ca O 67.31(69) 4_555 5_555
O Ca O 72.9(57) 4_555 7_556
O Ca O 97.88(51) 4_555 9_556
O Ca O 150.2(21) 4_555 13_566
O Ca O 79.28(51) 4_555 15_455
O Ca O 136.5(14) 4_555 16_455
O Ca O 126.61(97) 5_555 7_556
O Ca O 78.88(51) 5_555 15_455
O La O 67.31(69) 4_555 5_555
O La O 72.9(57) 4_555 7_556
O La O 97.88(51) 4_555 9_556
O La O 150.2(21) 4_555 13_566
O La O 79.28(51) 4_555 15_455
O La O 136.5(14) 4_555 16_455
O La O 126.61(97) 5_555 7_556
O La O 78.88(51) 5_555 15_455
O Yb O 67.31(69) 4_555 5_555
O Yb O 72.9(57) 4_555 7_556
O Yb O 97.88(51) 4_555 9_556
O Yb O 150.2(21) 4_555 13_566
O Yb O 79.28(51) 4_555 15_455
O Yb O 136.5(14) 4_555 16_455
O Yb O 126.61(97) 5_555 7_556
O Yb O 78.88(51) 5_555 15_455
O Ho O 67.31(69) 4_555 5_555
O Ho O 72.9(57) 4_555 7_556
O Ho O 97.88(51) 4_555 9_556
O Ho O 150.2(21) 4_555 13_566
O Ho O 79.28(51) 4_555 15_455
O Ho O 136.5(14) 4_555 16_455
O Ho O 126.61(97) 5_555 7_556
O Ho O 78.88(51) 5_555 15_455
O Mo O 112.48(94) 1_555 3_555
O Mo O 107.99(82) 1_555 6_555

loop_
_geom_bond_atom_site_label_1
_geom_bond_atom_site_label_2
_geom_bond_distance
_geom_bond_site_symmetry_2
Ca O 2.566(16) 4_555
Ca O 2.562(14) 5_555
La O 2.566(16) 4_555
La O 2.562(14) 5_555
Yb O 2.566(16) 4_555
Yb O 2.562(14) 5_555
Ho O 2.566(16) 4_555
Ho O 2.562(14) 5_555
Mo O 1.709(15) .
